data_4086508
loop_
_publ_author_name
'Li, Jianfeng'
'Ma, Bing'
'Cui, Chunming'

_publ_section_title
;
 Selective Silylation of Nitriles with an NHC-Stabilized Silylene to
 1,2-Disilylimines and Subsequent Synthesis of Silaaziridines
;
_journal_issue 10
_journal_name_full Organometallics
_journal_page_first 1358
_journal_paper_doi 10.1021/acs.organomet.6b00152
_journal_volume 35
_journal_year 2016
_chemical_formula_moiety 'C41 H60 N4 Si2, C4 H10 O'
_chemical_formula_sum 'C45 H70 N4 O Si2'
_chemical_formula_weight 739.23
_chemical_name_systematic
; 
 ? 
;
_space_group_IT_number 14
_symmetry_cell_setting monoclinic
_symmetry_space_group_name_Hall '-P 2yn'
_symmetry_space_group_name_H-M 'P 1 21/n 1'
_atom_sites_solution_hydrogens geom
_atom_sites_solution_primary direct
_atom_sites_solution_secondary difmap
_audit_creation_method SHELXL-97
_cell_angle_alpha 90.00
_cell_angle_beta 98.77(3)
_cell_angle_gamma 90.00
_cell_formula_units_Z 4
_cell_length_a 14.804(3)
_cell_length_b 20.954(4)
_cell_length_c 15.085(3)
_cell_measurement_reflns_used 9239
_cell_measurement_temperature 113(2)
_cell_measurement_theta_max 27.9183
_cell_measurement_theta_min 1.6764
_cell_volume 4624.7(16)
_computing_cell_refinement 'CrystalClear-SM Expert 2.0 r2'
_computing_data_collection 'CrystalClear-SM Expert 2.0 r2 (Rigaku, 2009)'
_computing_data_reduction 'CrystalClear-SM Expert 2.0 r2'
_computing_molecular_graphics 'Bruker SHELXTL'
_computing_publication_material 'Bruker SHELXTL'
_computing_structure_refinement 'SHELXL-97 (Sheldrick, 1997)'
_computing_structure_solution 'SHELXS-97 (Sheldrick, 1990)'
_diffrn_ambient_temperature 113(2)
_diffrn_detector_area_resol_mean 14.6
_diffrn_measured_fraction_theta_full 0.961
_diffrn_measured_fraction_theta_max 0.961
_diffrn_measurement_device_type 'Rigaku Saturn 724CCD camera'
_diffrn_measurement_method \w
_diffrn_radiation_monochromator Multilayer
_diffrn_radiation_source 'Rotating Anode'
_diffrn_radiation_type MoK\a
_diffrn_radiation_wavelength 0.71073
_diffrn_reflns_av_R_equivalents 0.0731
_diffrn_reflns_av_sigmaI/netI 0.0813
_diffrn_reflns_limit_h_max 19
_diffrn_reflns_limit_h_min -19
_diffrn_reflns_limit_k_max 26
_diffrn_reflns_limit_k_min -26
_diffrn_reflns_limit_l_max 12
_diffrn_reflns_limit_l_min -19
_diffrn_reflns_number 42790
_diffrn_reflns_theta_full 27.96
_diffrn_reflns_theta_max 27.96
_diffrn_reflns_theta_min 1.68
_diffrn_standards_decay_% 0
_diffrn_standards_interval_count 0
_diffrn_standards_interval_time 0
_diffrn_standards_number 0
_exptl_absorpt_coefficient_mu 0.112
_exptl_absorpt_correction_T_max 0.9802
_exptl_absorpt_correction_T_min 0.9758
_exptl_absorpt_correction_type multi-scan
_exptl_absorpt_process_details crystalclear
_exptl_crystal_colour colorless
_exptl_crystal_density_diffrn 1.062
_exptl_crystal_density_method 'not measured'
_exptl_crystal_description prism
_exptl_crystal_F_000 1616
_exptl_crystal_size_max 0.22
_exptl_crystal_size_mid 0.20
_exptl_crystal_size_min 0.18
_platon_squeeze_details
;
;
_refine_diff_density_max 0.263
_refine_diff_density_min -0.272
_refine_diff_density_rms 0.062
_refine_ls_extinction_coef 0.0064(6)
_refine_ls_extinction_expression Fc^*^=kFc[1+0.001xFc^2^\l^3^/sin(2\q)]^-1/4^
_refine_ls_extinction_method SHELXL
_refine_ls_goodness_of_fit_ref 1.082
_refine_ls_hydrogen_treatment constr
_refine_ls_matrix_type full
_refine_ls_number_parameters 487
_refine_ls_number_reflns 10685
_refine_ls_number_restraints 0
_refine_ls_restrained_S_all 1.082
_refine_ls_R_factor_all 0.1034
_refine_ls_R_factor_gt 0.0728
_refine_ls_shift/su_max 0.000
_refine_ls_shift/su_mean 0.000
_refine_ls_structure_factor_coef Fsqd
_refine_ls_weighting_details 'calc w=1/[\s^2^(Fo^2^)+(0.0741P)^2^+1.1811P] where P=(Fo^2^+2Fc^2^)/3'
_refine_ls_weighting_scheme calc
_refine_ls_wR_factor_gt 0.1618
_refine_ls_wR_factor_ref 0.1781
_reflns_number_gt 7880
_reflns_number_total 10685
_reflns_threshold_expression >2sigma(I)
_cod_data_source_file om6b00152_si_002.cif
_cod_data_source_block shelxl
_cod_original_cell_volume 4625.0(16)
_cod_original_sg_symbol_H-M P2(1)/n
_cod_database_code 4086508

loop_
_symmetry_equiv_pos_as_xyz
'x, y, z'
'-x+1/2, y+1/2, -z+1/2'
'-x, -y, -z'
'x-1/2, -y-1/2, z-1/2'

loop_
_atom_site_label
_atom_site_type_symbol
_atom_site_fract_x
_atom_site_fract_y
_atom_site_fract_z
_atom_site_U_iso_or_equiv
_atom_site_adp_type
_atom_site_occupancy
_atom_site_symmetry_multiplicity
_atom_site_calc_flag
_atom_site_refinement_flags
_atom_site_disorder_assembly
_atom_site_disorder_group
N2 N 0.76931(13) 0.23161(9) 0.67443(13) 0.0211(4) Uani 1 1 d . . .
Si1 Si 0.66188(4) 0.22804(3) 0.68196(4) 0.01962(16) Uani 1 1 d . . .
N3 N 0.65779(13) 0.30054(9) 0.84631(13) 0.0248(4) Uani 1 1 d . . .
Si2 Si 0.53669(5) 0.11381(3) 0.57162(5) 0.02418(18) Uani 1 1 d . . .
N1 N 0.57455(13) 0.17981(9) 0.63480(12) 0.0214(4) Uani 1 1 d . . .
C1 C 0.46972(15) 0.27385(11) 0.65564(15) 0.0211(5) Uani 1 1 d . . .
N4 N 0.66574(13) 0.19870(10) 0.87310(13) 0.0240(4) Uani 1 1 d . . .
C2 C 0.65873(15) 0.24242(11) 0.80624(15) 0.0212(5) Uani 1 1 d . . .
C3 C 0.82466(15) 0.22749(11) 0.60825(15) 0.0214(5) Uani 1 1 d . . .
C4 C 0.54709(15) 0.26814(11) 0.51541(15) 0.0207(5) Uani 1 1 d . . .
C5 C 0.42956(17) 0.23635(12) 0.71560(16) 0.0260(5) Uani 1 1 d . . .
H5 H 0.4511 0.1941 0.7281 0.031 Uiso 1 1 calc R . .
C6 C 0.54897(15) 0.25060(11) 0.61317(15) 0.0205(5) Uani 1 1 d . . .
C7 C 0.46863(17) 0.27641(11) 0.36227(16) 0.0258(5) Uani 1 1 d . . .
H7 H 0.4130 0.2749 0.3215 0.031 Uiso 1 1 calc R . .
C8 C 0.43570(16) 0.33606(12) 0.64018(16) 0.0249(5) Uani 1 1 d . . .
H8 H 0.4610 0.3629 0.5996 0.030 Uiso 1 1 calc R . .
O1 O 0.24898(13) 0.00815(9) 0.76784(14) 0.0443(5) Uani 1 1 d . . .
C10 C 0.86530(16) 0.28321(12) 0.57770(16) 0.0260(5) Uani 1 1 d . . .
C11 C 0.57561(18) 0.11214(12) 0.45994(17) 0.0319(6) Uani 1 1 d . . .
H11A H 0.5383 0.1416 0.4192 0.048 Uiso 1 1 calc R . .
H11B H 0.5692 0.0688 0.4354 0.048 Uiso 1 1 calc R . .
H11C H 0.6399 0.1252 0.4665 0.048 Uiso 1 1 calc R . .
C12 C 0.57904(18) 0.04155(12) 0.63807(18) 0.0320(6) Uani 1 1 d . . .
H12A H 0.6451 0.0453 0.6575 0.048 Uiso 1 1 calc R . .
H12B H 0.5663 0.0034 0.6007 0.048 Uiso 1 1 calc R . .
H12C H 0.5480 0.0381 0.6908 0.048 Uiso 1 1 calc R . .
C13 C 0.46720(16) 0.26677(11) 0.45287(16) 0.0241(5) Uani 1 1 d . . .
H13 H 0.4104 0.2590 0.4730 0.029 Uiso 1 1 calc R . .
C14 C 0.67041(17) 0.12957(12) 0.85604(17) 0.0289(6) Uani 1 1 d . . .
H14 H 0.6715 0.1243 0.7903 0.035 Uiso 1 1 calc R . .
C15 C 0.90329(16) 0.16539(13) 0.50676(17) 0.0302(6) Uani 1 1 d . . .
H15 H 0.9173 0.1253 0.4828 0.036 Uiso 1 1 calc R . .
C16 C 0.62793(16) 0.28225(11) 0.48314(16) 0.0251(5) Uani 1 1 d . . .
H16 H 0.6832 0.2855 0.5241 0.030 Uiso 1 1 calc R . .
C17 C 0.92120(17) 0.27818(13) 0.51182(17) 0.0310(6) Uani 1 1 d . . .
H17 H 0.9467 0.3159 0.4909 0.037 Uiso 1 1 calc R . .
C18 C 0.84596(16) 0.16740(11) 0.57159(16) 0.0249(5) Uani 1 1 d . . .
C19 C 0.94068(18) 0.22040(14) 0.47613(18) 0.0333(6) Uani 1 1 d . . .
H19 H 0.9791 0.2181 0.4312 0.040 Uiso 1 1 calc R . .
C20 C 0.66584(16) 0.29285(13) 0.93844(16) 0.0286(6) Uani 1 1 d . . .
C21 C 0.66924(17) 0.22953(13) 0.95534(16) 0.0281(6) Uani 1 1 d . . .
C22 C 0.32552(16) 0.32124(12) 0.74268(16) 0.0270(5) Uani 1 1 d . . .
C23 C 0.84968(17) 0.34773(12) 0.61808(18) 0.0307(6) Uani 1 1 d . . .
H23 H 0.7935 0.3447 0.6472 0.037 Uiso 1 1 calc R . .
C24 C 0.65418(17) 0.36092(12) 0.79558(18) 0.0297(6) Uani 1 1 d . . .
H24 H 0.6409 0.3496 0.7305 0.036 Uiso 1 1 calc R . .
C25 C 0.35901(17) 0.25943(13) 0.75720(17) 0.0297(6) Uani 1 1 d . . .
H25 H 0.3327 0.2323 0.7968 0.036 Uiso 1 1 calc R . .
C26 C 0.55066(17) 0.28839(12) 0.32983(16) 0.0254(5) Uani 1 1 d . . .
C27 C 0.36555(16) 0.35906(11) 0.68331(16) 0.0261(5) Uani 1 1 d . . .
H27 H 0.3445 0.4015 0.6720 0.031 Uiso 1 1 calc R . .
C28 C 0.40913(17) 0.11082(13) 0.55263(19) 0.0334(6) Uani 1 1 d . . .
H28A H 0.3869 0.1105 0.6106 0.050 Uiso 1 1 calc R . .
H28B H 0.3886 0.0720 0.5192 0.050 Uiso 1 1 calc R . .
H28C H 0.3850 0.1484 0.5182 0.050 Uiso 1 1 calc R . .
C29 C 0.80616(17) 0.10677(11) 0.60435(17) 0.0265(5) Uani 1 1 d . . .
H29 H 0.7414 0.1163 0.6111 0.032 Uiso 1 1 calc R . .
C30 C 0.62953(17) 0.29163(12) 0.39253(17) 0.0277(6) Uani 1 1 d . . .
H30 H 0.6862 0.3005 0.3728 0.033 Uiso 1 1 calc R . .
C31 C 0.55456(18) 0.29751(14) 0.23164(17) 0.0337(6) Uani 1 1 d . . .
H31A H 0.5460 0.3428 0.2163 0.051 Uiso 1 1 calc R . .
H31B H 0.5060 0.2724 0.1963 0.051 Uiso 1 1 calc R . .
H31C H 0.6141 0.2833 0.2184 0.051 Uiso 1 1 calc R . .
C32 C 0.57652(19) 0.40395(13) 0.81529(19) 0.0383(7) Uani 1 1 d . . .
H32A H 0.5206 0.3786 0.8135 0.057 Uiso 1 1 calc R . .
H32B H 0.5663 0.4378 0.7701 0.057 Uiso 1 1 calc R . .
H32C H 0.5927 0.4230 0.8749 0.057 Uiso 1 1 calc R . .
C33 C 0.92954(19) 0.36513(14) 0.69026(19) 0.0395(7) Uani 1 1 d . . .
H33A H 0.9351 0.3332 0.7383 0.059 Uiso 1 1 calc R . .
H33B H 0.9187 0.4072 0.7150 0.059 Uiso 1 1 calc R . .
H33C H 0.9861 0.3661 0.6639 0.059 Uiso 1 1 calc R . .
C34 C 0.24890(18) 0.34525(14) 0.78874(18) 0.0354(6) Uani 1 1 d . . .
H34A H 0.2476 0.3920 0.7868 0.053 Uiso 1 1 calc R . .
H34B H 0.2585 0.3309 0.8513 0.053 Uiso 1 1 calc R . .
H34C H 0.1906 0.3285 0.7581 0.053 Uiso 1 1 calc R . .
C35 C 0.74704(19) 0.39355(13) 0.8107(2) 0.0387(7) Uani 1 1 d . . .
H35A H 0.7591 0.4104 0.8719 0.058 Uiso 1 1 calc R . .
H35B H 0.7473 0.4287 0.7678 0.058 Uiso 1 1 calc R . .
H35C H 0.7945 0.3626 0.8019 0.058 Uiso 1 1 calc R . .
C36 C 0.6737(2) 0.19702(15) 1.04404(17) 0.0414(7) Uani 1 1 d . . .
H36A H 0.6940 0.2275 1.0922 0.062 Uiso 1 1 calc R . .
H36B H 0.7171 0.1615 1.0475 0.062 Uiso 1 1 calc R . .
H36C H 0.6131 0.1807 1.0506 0.062 Uiso 1 1 calc R . .
C37 C 0.7590(2) 0.10060(14) 0.90467(19) 0.0392(7) Uani 1 1 d . . .
H37A H 0.8109 0.1267 0.8933 0.059 Uiso 1 1 calc R . .
H37B H 0.7659 0.0572 0.8826 0.059 Uiso 1 1 calc R . .
H37C H 0.7569 0.0993 0.9693 0.059 Uiso 1 1 calc R . .
C38 C 0.85574(18) 0.08791(13) 0.69700(17) 0.0333(6) Uani 1 1 d . . .
H38A H 0.9187 0.0756 0.6924 0.050 Uiso 1 1 calc R . .
H38B H 0.8241 0.0518 0.7199 0.050 Uiso 1 1 calc R . .
H38C H 0.8562 0.1242 0.7381 0.050 Uiso 1 1 calc R . .
C39 C 0.66574(19) 0.34588(14) 1.00550(19) 0.0396(7) Uani 1 1 d . . .
H39A H 0.6029 0.3603 1.0062 0.059 Uiso 1 1 calc R . .
H39B H 0.7025 0.3815 0.9888 0.059 Uiso 1 1 calc R . .
H39C H 0.6917 0.3304 1.0652 0.059 Uiso 1 1 calc R . .
C40 C 0.3756(2) -0.01737(16) 0.8762(2) 0.0532(8) Uani 1 1 d . . .
H40A H 0.3361 -0.0129 0.9224 0.080 Uiso 1 1 calc R . .
H40B H 0.4382 -0.0050 0.9011 0.080 Uiso 1 1 calc R . .
H40C H 0.3751 -0.0619 0.8562 0.080 Uiso 1 1 calc R . .
C41 C 0.80417(19) 0.05035(12) 0.53957(19) 0.0358(6) Uani 1 1 d . . .
H41A H 0.7750 0.0636 0.4797 0.054 Uiso 1 1 calc R . .
H41B H 0.7694 0.0152 0.5607 0.054 Uiso 1 1 calc R . .
H41C H 0.8668 0.0362 0.5369 0.054 Uiso 1 1 calc R . .
C42 C 0.58513(19) 0.09576(14) 0.8766(2) 0.0394(7) Uani 1 1 d . . .
H42A H 0.5820 0.0993 0.9409 0.059 Uiso 1 1 calc R . .
H42B H 0.5876 0.0506 0.8601 0.059 Uiso 1 1 calc R . .
H42C H 0.5309 0.1156 0.8422 0.059 Uiso 1 1 calc R . .
C43 C 0.2095(2) 0.04289(16) 0.6909(2) 0.0510(8) Uani 1 1 d . . .
H43A H 0.2451 0.0358 0.6413 0.061 Uiso 1 1 calc R . .
H43B H 0.2102 0.0891 0.7046 0.061 Uiso 1 1 calc R . .
C44 C 0.1129(2) 0.02060(17) 0.6636(2) 0.0548(9) Uani 1 1 d . . .
H44A H 0.1126 -0.0254 0.6518 0.082 Uiso 1 1 calc R . .
H44B H 0.0856 0.0432 0.6091 0.082 Uiso 1 1 calc R . .
H44C H 0.0774 0.0295 0.7120 0.082 Uiso 1 1 calc R . .
C45 C 0.3413(2) 0.02462(18) 0.7985(2) 0.0561(9) Uani 1 1 d . . .
H45A H 0.3456 0.0700 0.8171 0.067 Uiso 1 1 calc R . .
H45B H 0.3785 0.0184 0.7499 0.067 Uiso 1 1 calc R . .
C46 C 0.8345(3) 0.40148(14) 0.5473(2) 0.0548(9) Uani 1 1 d . . .
H46A H 0.8907 0.4080 0.5216 0.082 Uiso 1 1 calc R . .
H46B H 0.8184 0.4410 0.5758 0.082 Uiso 1 1 calc R . .
H46C H 0.7848 0.3894 0.4997 0.082 Uiso 1 1 calc R . .

loop_
_atom_site_aniso_label
_atom_site_aniso_U_11
_atom_site_aniso_U_22
_atom_site_aniso_U_33
_atom_site_aniso_U_23
_atom_site_aniso_U_13
_atom_site_aniso_U_12
N2 0.0204(10) 0.0224(10) 0.0208(10) 0.0003(8) 0.0041(8) 0.0006(8)
Si1 0.0192(3) 0.0193(3) 0.0197(3) -0.0012(2) 0.0009(2) -0.0007(2)
N3 0.0238(11) 0.0258(11) 0.0249(11) -0.0059(8) 0.0035(8) -0.0012(8)
Si2 0.0224(4) 0.0224(3) 0.0271(4) -0.0049(3) 0.0017(3) -0.0034(3)
N1 0.0222(10) 0.0213(10) 0.0198(10) 0.0003(8) 0.0000(8) 0.0003(8)
C1 0.0186(12) 0.0256(12) 0.0181(12) -0.0017(9) -0.0011(9) -0.0017(9)
N4 0.0227(10) 0.0298(11) 0.0196(11) -0.0003(8) 0.0030(8) 0.0042(8)
C2 0.0154(11) 0.0249(12) 0.0224(13) -0.0023(9) 0.0003(9) -0.0004(9)
C3 0.0183(12) 0.0261(12) 0.0188(12) 0.0022(9) -0.0007(9) -0.0002(9)
C4 0.0199(12) 0.0211(11) 0.0201(12) -0.0020(9) 0.0000(9) 0.0009(9)
C5 0.0283(13) 0.0267(13) 0.0228(13) 0.0007(10) 0.0038(10) 0.0011(10)
C6 0.0200(12) 0.0209(11) 0.0204(12) -0.0002(9) 0.0031(9) 0.0005(9)
C7 0.0210(12) 0.0317(13) 0.0232(13) -0.0002(10) -0.0018(10) 0.0011(10)
C8 0.0212(12) 0.0279(13) 0.0257(13) 0.0003(10) 0.0037(10) -0.0014(10)
O1 0.0405(12) 0.0400(12) 0.0529(13) 0.0117(10) 0.0088(10) 0.0013(9)
C10 0.0214(12) 0.0290(13) 0.0266(14) 0.0041(10) 0.0009(10) -0.0011(10)
C11 0.0330(15) 0.0303(14) 0.0309(15) -0.0062(11) 0.0006(11) 0.0004(11)
C12 0.0329(15) 0.0263(13) 0.0370(15) -0.0038(11) 0.0059(12) -0.0045(11)
C13 0.0196(12) 0.0266(12) 0.0257(13) 0.0020(10) 0.0021(10) 0.0003(9)
C14 0.0320(14) 0.0289(13) 0.0257(14) 0.0050(10) 0.0041(11) 0.0055(11)
C15 0.0214(13) 0.0424(15) 0.0263(14) -0.0045(11) 0.0020(10) 0.0032(11)
C16 0.0227(13) 0.0297(13) 0.0222(13) 0.0010(10) 0.0011(10) 0.0006(10)
C17 0.0224(13) 0.0390(15) 0.0313(15) 0.0106(11) 0.0028(11) -0.0045(11)
C18 0.0222(12) 0.0283(13) 0.0229(13) 0.0004(10) -0.0002(10) 0.0029(10)
C19 0.0256(14) 0.0477(17) 0.0275(15) 0.0012(12) 0.0073(11) -0.0002(12)
C20 0.0196(12) 0.0449(15) 0.0212(13) -0.0104(11) 0.0026(10) -0.0043(11)
C21 0.0222(13) 0.0422(15) 0.0197(13) -0.0032(11) 0.0025(10) 0.0038(11)
C22 0.0207(12) 0.0332(14) 0.0265(14) -0.0061(10) 0.0017(10) 0.0008(10)
C23 0.0281(14) 0.0258(13) 0.0378(16) 0.0029(11) 0.0035(11) -0.0036(10)
C24 0.0333(14) 0.0224(12) 0.0333(15) -0.0062(10) 0.0053(11) -0.0022(10)
C25 0.0266(14) 0.0380(15) 0.0255(14) 0.0003(11) 0.0075(11) -0.0013(11)
C26 0.0264(13) 0.0279(13) 0.0211(13) -0.0003(10) 0.0013(10) 0.0021(10)
C27 0.0236(13) 0.0236(12) 0.0300(14) -0.0012(10) 0.0001(10) 0.0026(10)
C28 0.0236(13) 0.0345(14) 0.0404(16) -0.0072(12) -0.0008(11) -0.0079(11)
C29 0.0232(13) 0.0235(12) 0.0326(14) -0.0028(10) 0.0037(10) 0.0006(9)
C30 0.0224(13) 0.0357(14) 0.0253(14) 0.0038(11) 0.0045(10) -0.0003(10)
C31 0.0299(14) 0.0458(16) 0.0252(14) 0.0025(12) 0.0032(11) -0.0019(12)
C32 0.0377(16) 0.0322(14) 0.0427(17) -0.0113(12) -0.0010(13) 0.0006(12)
C33 0.0359(16) 0.0382(16) 0.0439(18) -0.0083(13) 0.0047(13) -0.0072(12)
C34 0.0293(15) 0.0419(16) 0.0367(16) -0.0077(12) 0.0100(12) 0.0003(12)
C35 0.0391(17) 0.0292(14) 0.0490(18) -0.0076(12) 0.0103(13) -0.0094(12)
C36 0.0398(17) 0.063(2) 0.0212(14) 0.0049(13) 0.0038(12) 0.0154(14)
C37 0.0386(17) 0.0411(16) 0.0380(17) 0.0122(13) 0.0067(13) 0.0112(13)
C38 0.0334(15) 0.0278(13) 0.0385(16) 0.0043(11) 0.0050(12) 0.0014(11)
C39 0.0327(15) 0.0536(18) 0.0341(16) -0.0192(13) 0.0095(12) -0.0059(13)
C40 0.049(2) 0.0466(19) 0.063(2) 0.0006(16) 0.0035(16) -0.0013(15)
C41 0.0392(16) 0.0253(13) 0.0434(17) -0.0049(11) 0.0081(13) 0.0021(11)
C42 0.0383(17) 0.0372(16) 0.0424(17) 0.0065(13) 0.0050(13) -0.0008(12)
C43 0.056(2) 0.0430(18) 0.054(2) 0.0136(15) 0.0092(16) -0.0015(15)
C44 0.047(2) 0.060(2) 0.058(2) 0.0137(17) 0.0089(16) 0.0044(16)
C45 0.044(2) 0.059(2) 0.066(2) 0.0099(17) 0.0099(17) -0.0152(16)
C46 0.075(2) 0.0274(15) 0.058(2) 0.0078(14) -0.0038(18) -0.0016(15)

loop_
_atom_type_symbol
_atom_type_description
_atom_type_scat_dispersion_real
_atom_type_scat_dispersion_imag
_atom_type_scat_source
C C 0.0033 0.0016 'International Tables Vol C Tables 4.2.6.8 and 6.1.1.4'
H H 0.0000 0.0000 'International Tables Vol C Tables 4.2.6.8 and 6.1.1.4'
N N 0.0061 0.0033 'International Tables Vol C Tables 4.2.6.8 and 6.1.1.4'
O O 0.0106 0.0060 'International Tables Vol C Tables 4.2.6.8 and 6.1.1.4'
Si Si 0.0817 0.0704 'International Tables Vol C Tables 4.2.6.8 and 6.1.1.4'

loop_
_geom_angle_atom_site_label_1
_geom_angle_atom_site_label_2
_geom_angle_atom_site_label_3
_geom_angle
_geom_angle_site_symmetry_1
_geom_angle_site_symmetry_3
C3 N2 Si1 138.11(16) . .
N2 Si1 N1 133.60(10) . .
N2 Si1 C6 138.52(11) . .
N1 Si1 C6 50.87(9) . .
N2 Si1 C2 103.54(10) . .
N1 Si1 C2 111.88(10) . .
C6 Si1 C2 110.40(10) . .
C2 N3 C20 109.6(2) . .
C2 N3 C24 122.6(2) . .
C20 N3 C24 127.6(2) . .
N1 Si2 C11 113.32(11) . .
N1 Si2 C28 110.34(11) . .
C11 Si2 C28 107.80(13) . .
N1 Si2 C12 107.39(11) . .
C11 Si2 C12 110.18(12) . .
C28 Si2 C12 107.67(12) . .
C6 N1 Si1 70.57(12) . .
C6 N1 Si2 126.99(14) . .
Si1 N1 Si2 150.04(13) . .
C5 C1 C8 116.9(2) . .
C5 C1 C6 122.1(2) . .
C8 C1 C6 120.9(2) . .
C2 N4 C21 109.7(2) . .
C2 N4 C14 122.3(2) . .
C21 N4 C14 127.9(2) . .
N4 C2 N3 106.2(2) . .
N4 C2 Si1 127.93(17) . .
N3 C2 Si1 125.58(18) . .
N2 C3 C10 120.5(2) . .
N2 C3 C18 121.5(2) . .
C10 C3 C18 117.9(2) . .
C16 C4 C13 117.0(2) . .
C16 C4 C6 120.2(2) . .
C13 C4 C6 122.7(2) . .
C25 C5 C1 121.4(2) . .
C25 C5 H5 119.3 . .
C1 C5 H5 119.3 . .
C1 C6 C4 115.91(19) . .
C1 C6 N1 113.68(18) . .
C4 C6 N1 113.80(18) . .
C1 C6 Si1 122.05(16) . .
C4 C6 Si1 118.60(16) . .
N1 C6 Si1 58.56(10) . .
C13 C7 C26 121.1(2) . .
C13 C7 H7 119.5 . .
C26 C7 H7 119.5 . .
C27 C8 C1 121.2(2) . .
C27 C8 H8 119.4 . .
C1 C8 H8 119.4 . .
C45 O1 C43 113.5(2) . .
C17 C10 C3 119.8(2) . .
C17 C10 C23 119.9(2) . .
C3 C10 C23 120.3(2) . .
Si2 C11 H11A 109.5 . .
Si2 C11 H11B 109.5 . .
H11A C11 H11B 109.5 . .
Si2 C11 H11C 109.5 . .
H11A C11 H11C 109.5 . .
H11B C11 H11C 109.5 . .
Si2 C12 H12A 109.5 . .
Si2 C12 H12B 109.5 . .
H12A C12 H12B 109.5 . .
Si2 C12 H12C 109.5 . .
H12A C12 H12C 109.5 . .
H12B C12 H12C 109.5 . .
C7 C13 C4 121.7(2) . .
C7 C13 H13 119.2 . .
C4 C13 H13 119.2 . .
N4 C14 C42 111.1(2) . .
N4 C14 C37 111.5(2) . .
C42 C14 C37 113.3(2) . .
N4 C14 H14 106.9 . .
C42 C14 H14 106.9 . .
C37 C14 H14 106.9 . .
C19 C15 C18 121.8(2) . .
C19 C15 H15 119.1 . .
C18 C15 H15 119.1 . .
C30 C16 C4 121.4(2) . .
C30 C16 H16 119.3 . .
C4 C16 H16 119.3 . .
C19 C17 C10 122.0(2) . .
C19 C17 H17 119.0 . .
C10 C17 H17 119.0 . .
C15 C18 C3 119.6(2) . .
C15 C18 C29 120.9(2) . .
C3 C18 C29 119.5(2) . .
C17 C19 C15 118.9(2) . .
C17 C19 H19 120.6 . .
C15 C19 H19 120.6 . .
C21 C20 N3 107.4(2) . .
C21 C20 C39 127.1(2) . .
N3 C20 C39 125.5(2) . .
C20 C21 N4 107.0(2) . .
C20 C21 C36 127.8(2) . .
N4 C21 C36 125.2(2) . .
C25 C22 C27 117.0(2) . .
C25 C22 C34 120.9(2) . .
C27 C22 C34 122.1(2) . .
C10 C23 C33 110.6(2) . .
C10 C23 C46 112.8(2) . .
C33 C23 C46 109.6(2) . .
C10 C23 H23 107.9 . .
C33 C23 H23 107.9 . .
C46 C23 H23 107.9 . .
N3 C24 C35 110.3(2) . .
N3 C24 C32 112.0(2) . .
C35 C24 C32 113.3(2) . .
N3 C24 H24 106.9 . .
C35 C24 H24 106.9 . .
C32 C24 H24 106.9 . .
C5 C25 C22 121.9(2) . .
C5 C25 H25 119.0 . .
C22 C25 H25 119.0 . .
C30 C26 C7 117.1(2) . .
C30 C26 C31 120.7(2) . .
C7 C26 C31 122.2(2) . .
C8 C27 C22 121.6(2) . .
C8 C27 H27 119.2 . .
C22 C27 H27 119.2 . .
Si2 C28 H28A 109.5 . .
Si2 C28 H28B 109.5 . .
H28A C28 H28B 109.5 . .
Si2 C28 H28C 109.5 . .
H28A C28 H28C 109.5 . .
H28B C28 H28C 109.5 . .
C18 C29 C38 111.0(2) . .
C18 C29 C41 114.2(2) . .
C38 C29 C41 110.1(2) . .
C18 C29 H29 107.0 . .
C38 C29 H29 107.0 . .
C41 C29 H29 107.0 . .
C16 C30 C26 121.8(2) . .
C16 C30 H30 119.1 . .
C26 C30 H30 119.1 . .
C26 C31 H31A 109.5 . .
C26 C31 H31B 109.5 . .
H31A C31 H31B 109.5 . .
C26 C31 H31C 109.5 . .
H31A C31 H31C 109.5 . .
H31B C31 H31C 109.5 . .
C24 C32 H32A 109.5 . .
C24 C32 H32B 109.5 . .
H32A C32 H32B 109.5 . .
C24 C32 H32C 109.5 . .
H32A C32 H32C 109.5 . .
H32B C32 H32C 109.5 . .
C23 C33 H33A 109.5 . .
C23 C33 H33B 109.5 . .
H33A C33 H33B 109.5 . .
C23 C33 H33C 109.5 . .
H33A C33 H33C 109.5 . .
H33B C33 H33C 109.5 . .
C22 C34 H34A 109.5 . .
C22 C34 H34B 109.5 . .
H34A C34 H34B 109.5 . .
C22 C34 H34C 109.5 . .
H34A C34 H34C 109.5 . .
H34B C34 H34C 109.5 . .
C24 C35 H35A 109.5 . .
C24 C35 H35B 109.5 . .
H35A C35 H35B 109.5 . .
C24 C35 H35C 109.5 . .
H35A C35 H35C 109.5 . .
H35B C35 H35C 109.5 . .
C21 C36 H36A 109.5 . .
C21 C36 H36B 109.5 . .
H36A C36 H36B 109.5 . .
C21 C36 H36C 109.5 . .
H36A C36 H36C 109.5 . .
H36B C36 H36C 109.5 . .
C14 C37 H37A 109.5 . .
C14 C37 H37B 109.5 . .
H37A C37 H37B 109.5 . .
C14 C37 H37C 109.5 . .
H37A C37 H37C 109.5 . .
H37B C37 H37C 109.5 . .
C29 C38 H38A 109.5 . .
C29 C38 H38B 109.5 . .
H38A C38 H38B 109.5 . .
C29 C38 H38C 109.5 . .
H38A C38 H38C 109.5 . .
H38B C38 H38C 109.5 . .
C20 C39 H39A 109.5 . .
C20 C39 H39B 109.5 . .
H39A C39 H39B 109.5 . .
C20 C39 H39C 109.5 . .
H39A C39 H39C 109.5 . .
H39B C39 H39C 109.5 . .
C45 C40 H40A 109.5 . .
C45 C40 H40B 109.5 . .
H40A C40 H40B 109.5 . .
C45 C40 H40C 109.5 . .
H40A C40 H40C 109.5 . .
H40B C40 H40C 109.5 . .
C29 C41 H41A 109.5 . .
C29 C41 H41B 109.5 . .
H41A C41 H41B 109.5 . .
C29 C41 H41C 109.5 . .
H41A C41 H41C 109.5 . .
H41B C41 H41C 109.5 . .
C14 C42 H42A 109.5 . .
C14 C42 H42B 109.5 . .
H42A C42 H42B 109.5 . .
C14 C42 H42C 109.5 . .
H42A C42 H42C 109.5 . .
H42B C42 H42C 109.5 . .
O1 C43 C44 108.7(3) . .
O1 C43 H43A 109.9 . .
C44 C43 H43A 109.9 . .
O1 C43 H43B 109.9 . .
C44 C43 H43B 109.9 . .
H43A C43 H43B 108.3 . .
C43 C44 H44A 109.5 . .
C43 C44 H44B 109.5 . .
H44A C44 H44B 109.5 . .
C43 C44 H44C 109.5 . .
H44A C44 H44C 109.5 . .
H44B C44 H44C 109.5 . .
O1 C45 C40 108.0(3) . .
O1 C45 H45A 110.1 . .
C40 C45 H45A 110.1 . .
O1 C45 H45B 110.1 . .
C40 C45 H45B 110.1 . .
H45A C45 H45B 108.4 . .
C23 C46 H46A 109.5 . .
C23 C46 H46B 109.5 . .
H46A C46 H46B 109.5 . .
C23 C46 H46C 109.5 . .
H46A C46 H46C 109.5 . .
H46B C46 H46C 109.5 . .

loop_
_geom_bond_atom_site_label_1
_geom_bond_atom_site_label_2
_geom_bond_distance
_geom_bond_site_symmetry_2
N2 C3 1.387(3) .
N2 Si1 1.613(2) .
Si1 N1 1.708(2) .
Si1 C6 1.888(2) .
Si1 C2 1.906(2) .
N3 C2 1.361(3) .
N3 C20 1.386(3) .
N3 C24 1.475(3) .
Si2 N1 1.724(2) .
Si2 C11 1.862(3) .
Si2 C28 1.867(3) .
Si2 C12 1.871(3) .
N1 C6 1.553(3) .
C1 C5 1.398(3) .
C1 C8 1.404(3) .
C1 C6 1.501(3) .
N4 C2 1.355(3) .
N4 C21 1.393(3) .
N4 C14 1.475(3) .
C3 C10 1.422(3) .
C3 C18 1.430(3) .
C4 C16 1.391(3) .
C4 C13 1.396(3) .
C4 C6 1.516(3) .
C5 C25 1.385(3) .
C5 H5 0.9500 .
C7 C13 1.385(3) .
C7 C26 1.399(3) .
C7 H7 0.9500 .
C8 C27 1.393(3) .
C8 H8 0.9500 .
O1 C45 1.417(4) .
O1 C43 1.419(3) .
C10 C17 1.391(4) .
C10 C23 1.515(3) .
C11 H11A 0.9800 .
C11 H11B 0.9800 .
C11 H11C 0.9800 .
C12 H12A 0.9800 .
C12 H12B 0.9800 .
C12 H12C 0.9800 .
C13 H13 0.9500 .
C14 C42 1.520(4) .
C14 C37 1.527(3) .
C14 H14 1.0000 .
C15 C19 1.388(4) .
C15 C18 1.390(3) .
C15 H15 0.9500 .
C16 C30 1.385(3) .
C16 H16 0.9500 .
C17 C19 1.373(4) .
C17 H17 0.9500 .
C18 C29 1.515(3) .
C19 H19 0.9500 .
C20 C21 1.351(4) .
C20 C39 1.503(3) .
C21 C36 1.494(4) .
C22 C25 1.392(4) .
C22 C27 1.394(3) .
C22 C34 1.504(3) .
C23 C33 1.524(4) .
C23 C46 1.545(4) .
C23 H23 1.0000 .
C24 C35 1.521(4) .
C24 C32 1.526(4) .
C24 H24 1.0000 .
C25 H25 0.9500 .
C26 C30 1.388(3) .
C26 C31 1.503(3) .
C27 H27 0.9500 .
C28 H28A 0.9800 .
C28 H28B 0.9800 .
C28 H28C 0.9800 .
C29 C38 1.528(3) .
C29 C41 1.531(3) .
C29 H29 1.0000 .
C30 H30 0.9500 .
C31 H31A 0.9800 .
C31 H31B 0.9800 .
C31 H31C 0.9800 .
C32 H32A 0.9800 .
C32 H32B 0.9800 .
C32 H32C 0.9800 .
C33 H33A 0.9800 .
C33 H33B 0.9800 .
C33 H33C 0.9800 .
C34 H34A 0.9800 .
C34 H34B 0.9800 .
C34 H34C 0.9800 .
C35 H35A 0.9800 .
C35 H35B 0.9800 .
C35 H35C 0.9800 .
C36 H36A 0.9800 .
C36 H36B 0.9800 .
C36 H36C 0.9800 .
C37 H37A 0.9800 .
C37 H37B 0.9800 .
C37 H37C 0.9800 .
C38 H38A 0.9800 .
C38 H38B 0.9800 .
C38 H38C 0.9800 .
C39 H39A 0.9800 .
C39 H39B 0.9800 .
C39 H39C 0.9800 .
C40 C45 1.492(4) .
C40 H40A 0.9800 .
C40 H40B 0.9800 .
C40 H40C 0.9800 .
C41 H41A 0.9800 .
C41 H41B 0.9800 .
C41 H41C 0.9800 .
C42 H42A 0.9800 .
C42 H42B 0.9800 .
C42 H42C 0.9800 .
C43 C44 1.502(4) .
C43 H43A 0.9900 .
C43 H43B 0.9900 .
C44 H44A 0.9800 .
C44 H44B 0.9800 .
C44 H44C 0.9800 .
C45 H45A 0.9900 .
C45 H45B 0.9900 .
C46 H46A 0.9800 .
C46 H46B 0.9800 .
C46 H46C 0.9800 .

loop_
_geom_torsion_atom_site_label_1
_geom_torsion_atom_site_label_2
_geom_torsion_atom_site_label_3
_geom_torsion_atom_site_label_4
_geom_torsion
_geom_torsion_site_symmetry_1
_geom_torsion_site_symmetry_2
_geom_torsion_site_symmetry_3
_geom_torsion_site_symmetry_4
C3 N2 Si1 N1 42.3(3) . . . .
C3 N2 Si1 C6 -33.9(3) . . . .
C3 N2 Si1 C2 -178.3(2) . . . .
N2 Si1 N1 C6 -123.98(15) . . . .
C2 Si1 N1 C6 99.06(13) . . . .
N2 Si1 N1 Si2 7.7(3) . . . .
C6 Si1 N1 Si2 131.7(3) . . . .
C2 Si1 N1 Si2 -129.2(2) . . . .
C11 Si2 N1 C6 64.9(2) . . . .
C28 Si2 N1 C6 -56.1(2) . . . .
C12 Si2 N1 C6 -173.18(18) . . . .
C11 Si2 N1 Si1 -53.3(3) . . . .
C28 Si2 N1 Si1 -174.3(2) . . . .
C12 Si2 N1 Si1 68.6(3) . . . .
C21 N4 C2 N3 0.0(3) . . . .
C14 N4 C2 N3 -178.9(2) . . . .
C21 N4 C2 Si1 174.16(17) . . . .
C14 N4 C2 Si1 -4.8(3) . . . .
C20 N3 C2 N4 1.0(3) . . . .
C24 N3 C2 N4 177.7(2) . . . .
C20 N3 C2 Si1 -173.33(17) . . . .
C24 N3 C2 Si1 3.3(3) . . . .
N2 Si1 C2 N4 -88.2(2) . . . .
N1 Si1 C2 N4 61.3(2) . . . .
C6 Si1 C2 N4 116.1(2) . . . .
N2 Si1 C2 N3 85.0(2) . . . .
N1 Si1 C2 N3 -125.60(19) . . . .
C6 Si1 C2 N3 -70.8(2) . . . .
Si1 N2 C3 C10 105.5(3) . . . .
Si1 N2 C3 C18 -77.4(3) . . . .
C8 C1 C5 C25 0.5(3) . . . .
C6 C1 C5 C25 177.2(2) . . . .
C5 C1 C6 C4 140.4(2) . . . .
C8 C1 C6 C4 -43.0(3) . . . .
C5 C1 C6 N1 5.7(3) . . . .
C8 C1 C6 N1 -177.65(19) . . . .
C5 C1 C6 Si1 -60.8(3) . . . .
C8 C1 C6 Si1 115.8(2) . . . .
C16 C4 C6 C1 144.2(2) . . . .
C13 C4 C6 C1 -40.2(3) . . . .
C16 C4 C6 N1 -81.2(3) . . . .
C13 C4 C6 N1 94.4(3) . . . .
C16 C4 C6 Si1 -15.3(3) . . . .
C13 C4 C6 Si1 160.23(18) . . . .
Si1 N1 C6 C1 -114.27(18) . . . .
Si2 N1 C6 C1 93.5(2) . . . .
Si1 N1 C6 C4 110.10(18) . . . .
Si2 N1 C6 C4 -42.1(3) . . . .
Si2 N1 C6 Si1 -152.19(18) . . . .
N2 Si1 C6 C1 -145.09(18) . . . .
N1 Si1 C6 C1 99.9(2) . . . .
C2 Si1 C6 C1 -2.2(2) . . . .
N2 Si1 C6 C4 13.1(3) . . . .
N1 Si1 C6 C4 -101.8(2) . . . .
C2 Si1 C6 C4 156.03(16) . . . .
N2 Si1 C6 N1 114.97(16) . . . .
C2 Si1 C6 N1 -102.12(13) . . . .
C5 C1 C8 C27 0.4(3) . . . .
C6 C1 C8 C27 -176.4(2) . . . .
N2 C3 C10 C17 179.5(2) . . . .
C18 C3 C10 C17 2.2(3) . . . .
N2 C3 C10 C23 0.9(3) . . . .
C18 C3 C10 C23 -176.4(2) . . . .
C26 C7 C13 C4 -0.4(4) . . . .
C16 C4 C13 C7 2.6(3) . . . .
C6 C4 C13 C7 -173.1(2) . . . .
C2 N4 C14 C42 -112.6(2) . . . .
C21 N4 C14 C42 68.7(3) . . . .
C2 N4 C14 C37 120.0(2) . . . .
C21 N4 C14 C37 -58.7(3) . . . .
C13 C4 C16 C30 -2.9(3) . . . .
C6 C4 C16 C30 172.9(2) . . . .
C3 C10 C17 C19 -1.6(4) . . . .
C23 C10 C17 C19 177.0(2) . . . .
C19 C15 C18 C3 -0.1(4) . . . .
C19 C15 C18 C29 -179.8(2) . . . .
N2 C3 C18 C15 -178.6(2) . . . .
C10 C3 C18 C15 -1.4(3) . . . .
N2 C3 C18 C29 1.0(3) . . . .
C10 C3 C18 C29 178.3(2) . . . .
C10 C17 C19 C15 0.1(4) . . . .
C18 C15 C19 C17 0.8(4) . . . .
C2 N3 C20 C21 -1.7(3) . . . .
C24 N3 C20 C21 -178.1(2) . . . .
C2 N3 C20 C39 -178.8(2) . . . .
C24 N3 C20 C39 4.7(4) . . . .
N3 C20 C21 N4 1.6(3) . . . .
C39 C20 C21 N4 178.7(2) . . . .
N3 C20 C21 C36 -177.1(2) . . . .
C39 C20 C21 C36 0.0(4) . . . .
C2 N4 C21 C20 -1.0(3) . . . .
C14 N4 C21 C20 177.8(2) . . . .
C2 N4 C21 C36 177.7(2) . . . .
C14 N4 C21 C36 -3.4(4) . . . .
C17 C10 C23 C33 -80.9(3) . . . .
C3 C10 C23 C33 97.7(3) . . . .
C17 C10 C23 C46 42.2(3) . . . .
C3 C10 C23 C46 -139.2(3) . . . .
C2 N3 C24 C35 -105.5(3) . . . .
C20 N3 C24 C35 70.5(3) . . . .
C2 N3 C24 C32 127.3(2) . . . .
C20 N3 C24 C32 -56.7(3) . . . .
C1 C5 C25 C22 -1.1(4) . . . .
C27 C22 C25 C5 0.7(4) . . . .
C34 C22 C25 C5 -179.9(2) . . . .
C13 C7 C26 C30 -1.5(4) . . . .
C13 C7 C26 C31 178.6(2) . . . .
C1 C8 C27 C22 -0.7(4) . . . .
C25 C22 C27 C8 0.2(3) . . . .
C34 C22 C27 C8 -179.2(2) . . . .
C15 C18 C29 C38 103.8(3) . . . .
C3 C18 C29 C38 -75.8(3) . . . .
C15 C18 C29 C41 -21.4(3) . . . .
C3 C18 C29 C41 159.0(2) . . . .
C4 C16 C30 C26 1.0(4) . . . .
C7 C26 C30 C16 1.2(4) . . . .
C31 C26 C30 C16 -178.8(2) . . . .
C45 O1 C43 C44 178.9(3) . . . .
C43 O1 C45 C40 -177.2(3) . . . .

loop_
_platon_squeeze_void_nr
_platon_squeeze_void_average_x
_platon_squeeze_void_average_y
_platon_squeeze_void_average_z
_platon_squeeze_void_volume
_platon_squeeze_void_count_electrons
_platon_squeeze_void_content
1 0.000 0.000 0.000 173 45 ' '
2 0.500 0.500 0.500 173 45 ' '
